data_4083874
loop_
_publ_author_name
'Pinkas, Ji\<r\'i'
'Gyepes, R\'obert'
'C\'isa\<rov\'a, Ivana'
'Kubi\<sta, Ji\<r\'i'
'Hor\'a\<cek, Michal'
'Mach, Karel'

_publ_section_title
;
 Steric Effects in Reactions of Decamethyltitanocene Hydride with
 Internal Alkynes, Conjugated Diynes, and Conjugated Dienes
;
_journal_name_full Organometallics
_journal_page_first 140702161538000
_journal_paper_doi 10.1021/om500296h
_journal_year 2014
_chemical_formula_moiety 'C27 H43 Cl Ti'
_chemical_formula_sum 'C27 H43 Cl Ti'
_chemical_formula_weight 450.96
_chemical_name_systematic
; 
 ? 
;
_space_group_IT_number 19
_symmetry_cell_setting orthorhombic
_symmetry_space_group_name_Hall 'P 2ac 2ab'
_symmetry_space_group_name_H-M 'P 21 21 21'
_atom_sites_solution_hydrogens geom
_atom_sites_solution_primary direct
_atom_sites_solution_secondary difmap
_audit_creation_method SHELXL-97
_cell_angle_alpha 90.00
_cell_angle_beta 90.00
_cell_angle_gamma 90.00
_cell_formula_units_Z 4
_cell_length_a 10.1729(4)
_cell_length_b 13.9162(6)
_cell_length_c 17.7504(8)
_cell_measurement_reflns_used 5872
_cell_measurement_temperature 150(2)
_cell_measurement_theta_max 25.9923
_cell_measurement_theta_min 2.3075
_cell_volume 2512.89(19)
_computing_structure_refinement 'SHELXL-97 (Sheldrick, 1997)'
_computing_structure_solution 'SHELXS-97 (Sheldrick, 1990)'
_diffrn_ambient_temperature 150(2)
_diffrn_measured_fraction_theta_full 0.999
_diffrn_measured_fraction_theta_max 0.999
_diffrn_radiation_monochromator graphite
_diffrn_radiation_source 'fine-focus sealed tube'
_diffrn_radiation_type MoK\a
_diffrn_radiation_wavelength 0.71073
_diffrn_reflns_av_R_equivalents 0.0213
_diffrn_reflns_av_sigmaI/netI 0.0361
_diffrn_reflns_limit_h_max 12
_diffrn_reflns_limit_h_min -9
_diffrn_reflns_limit_k_max 17
_diffrn_reflns_limit_k_min -13
_diffrn_reflns_limit_l_max 17
_diffrn_reflns_limit_l_min -21
_diffrn_reflns_number 11582
_diffrn_reflns_theta_full 25.99
_diffrn_reflns_theta_max 25.99
_diffrn_reflns_theta_min 1.86
_exptl_absorpt_coefficient_mu 0.458
_exptl_absorpt_correction_T_max 0.91
_exptl_absorpt_correction_T_min 0.79
_exptl_absorpt_correction_type multi-scan
_exptl_absorpt_process_details 'SADABS V2012/1 (Bruker AXS Inc.)'
_exptl_crystal_colour red
_exptl_crystal_density_diffrn 1.192
_exptl_crystal_density_method 'not measured'
_exptl_crystal_description prism
_exptl_crystal_F_000 976
_exptl_crystal_size_max 0.77
_exptl_crystal_size_mid 0.62
_exptl_crystal_size_min 0.20
_refine_diff_density_max 0.208
_refine_diff_density_min -0.213
_refine_diff_density_rms 0.042
_refine_ls_abs_structure_details 'Flack H D (1983), Acta Cryst. A39, 876-881'
_refine_ls_abs_structure_Flack 0.01(2)
_refine_ls_extinction_method none
_refine_ls_goodness_of_fit_ref 1.040
_refine_ls_hydrogen_treatment constr
_refine_ls_matrix_type full
_refine_ls_number_parameters 277
_refine_ls_number_reflns 4885
_refine_ls_number_restraints 0
_refine_ls_restrained_S_all 1.040
_refine_ls_R_factor_all 0.0384
_refine_ls_R_factor_gt 0.0325
_refine_ls_shift/su_max 0.000
_refine_ls_shift/su_mean 0.000
_refine_ls_structure_factor_coef Fsqd
_refine_ls_weighting_details 'calc w=1/[\s^2^(Fo^2^)+(0.0376P)^2^+0.6607P] where P=(Fo^2^+2Fc^2^)/3'
_refine_ls_weighting_scheme calc
_refine_ls_wR_factor_gt 0.0760
_refine_ls_wR_factor_ref 0.0786
_reflns_number_gt 4439
_reflns_number_total 4885
_reflns_threshold_expression >2sigma(I)
_cod_data_source_file om500296h_si_001.cif
_cod_data_source_block 3da
_cod_depositor_comments
;
The following automatic conversions were performed:

'_symmetry_cell_setting' value 'Orthorhombic' changed to
'orthorhombic' according to
/usr/data/users/saulius/crontab/automatic-downloads/rss-feeds/ACS/lib/dictionaries/cif_core.dic
dictionary named 'cif_core.dic' version 2.4.2 from 2011-04-26.

Automatic conversion script
Id: cif_fix_values 2281 2013-09-26 08:29:07Z andrius 
;
_cod_original_sg_symbol_H-M P2(1)2(1)2(1)
_cod_database_code 4083874

loop_
_symmetry_equiv_pos_as_xyz
'x, y, z'
'-x+1/2, -y, z+1/2'
'x+1/2, -y+1/2, -z'
'-x, y+1/2, -z+1/2'

loop_
_atom_site_label
_atom_site_type_symbol
_atom_site_fract_x
_atom_site_fract_y
_atom_site_fract_z
_atom_site_U_iso_or_equiv
_atom_site_adp_type
_atom_site_occupancy
_atom_site_symmetry_multiplicity
_atom_site_calc_flag
_atom_site_refinement_flags
Ti1 Ti 0.33650(3) 0.19441(2) 0.18398(2) 0.01709(9) Uani 1 1 d .
Cl1 Cl 0.49541(6) 0.31506(4) 0.16544(4) 0.04111(17) Uani 1 1 d .
C1 C 0.3838(2) 0.02147(14) 0.17732(14) 0.0251(5) Uani 1 1 d .
C2 C 0.3546(2) 0.04155(15) 0.25306(13) 0.0248(5) Uani 1 1 d .
C3 C 0.4559(2) 0.10114(16) 0.28160(13) 0.0270(5) Uani 1 1 d .
C4 C 0.5449(2) 0.11901(16) 0.22325(14) 0.0272(5) Uani 1 1 d .
C5 C 0.4988(2) 0.07287(15) 0.15747(13) 0.0245(5) Uani 1 1 d .
C6 C 0.5726(3) 0.0687(2) 0.08429(15) 0.0404(6) Uani 1 1 d .
H6A H 0.5901 0.1341 0.0665 0.061 Uiso 1 1 calc R
H6B H 0.5198 0.0344 0.0467 0.061 Uiso 1 1 calc R
H6C H 0.6560 0.0348 0.0918 0.061 Uiso 1 1 calc R
C7 C 0.6780(2) 0.16416(19) 0.23237(18) 0.0480(7) Uani 1 1 d .
H7A H 0.7409 0.1155 0.2496 0.072 Uiso 1 1 calc R
H7B H 0.6729 0.2161 0.2696 0.072 Uiso 1 1 calc R
H7C H 0.7071 0.1904 0.1839 0.072 Uiso 1 1 calc R
C8 C 0.4782(3) 0.1254(2) 0.36292(14) 0.0472(7) Uani 1 1 d .
H8A H 0.5325 0.0755 0.3863 0.071 Uiso 1 1 calc R
H8B H 0.3934 0.1291 0.3890 0.071 Uiso 1 1 calc R
H8C H 0.5232 0.1875 0.3666 0.071 Uiso 1 1 calc R
C9 C 0.2541(2) -0.01135(18) 0.29872(17) 0.0423(7) Uani 1 1 d .
H9A H 0.2848 -0.0770 0.3082 0.063 Uiso 1 1 calc R
H9B H 0.1709 -0.0135 0.2710 0.063 Uiso 1 1 calc R
H9C H 0.2409 0.0218 0.3468 0.063 Uiso 1 1 calc R
C10 C 0.3264(3) -0.06150(16) 0.13490(16) 0.0416(7) Uani 1 1 d .
H10A H 0.3590 -0.0608 0.0829 0.062 Uiso 1 1 calc R
H10B H 0.2303 -0.0563 0.1347 0.062 Uiso 1 1 calc R
H10C H 0.3523 -0.1218 0.1593 0.062 Uiso 1 1 calc R
C11 C 0.2163(2) 0.15800(16) 0.06795(12) 0.0269(5) Uani 1 1 d .
C12 C 0.1236(2) 0.16477(15) 0.12798(12) 0.0229(5) Uani 1 1 d .
C13 C 0.1196(2) 0.26185(15) 0.15131(12) 0.0225(5) Uani 1 1 d .
C14 C 0.2125(2) 0.31325(17) 0.10899(13) 0.0302(5) Uani 1 1 d .
C15 C 0.2733(2) 0.24881(19) 0.05821(13) 0.0322(6) Uani 1 1 d .
C16 C 0.3688(3) 0.2744(3) -0.00335(17) 0.0563(9) Uani 1 1 d .
H16A H 0.4352 0.2236 -0.0078 0.084 Uiso 1 1 calc R
H16B H 0.4119 0.3354 0.0089 0.084 Uiso 1 1 calc R
H16C H 0.3215 0.2807 -0.0512 0.084 Uiso 1 1 calc R
C17 C 0.2319(3) 0.42065(18) 0.11197(18) 0.0510(8) Uani 1 1 d .
H17A H 0.1666 0.4521 0.0798 0.076 Uiso 1 1 calc R
H17B H 0.3204 0.4366 0.0941 0.076 Uiso 1 1 calc R
H17C H 0.2213 0.4430 0.1640 0.076 Uiso 1 1 calc R
C18 C 0.0138(2) 0.30725(19) 0.19832(13) 0.0354(6) Uani 1 1 d .
H18A H 0.0508 0.3612 0.2268 0.053 Uiso 1 1 calc R
H18B H -0.0219 0.2595 0.2334 0.053 Uiso 1 1 calc R
H18C H -0.0567 0.3307 0.1654 0.053 Uiso 1 1 calc R
C19 C 0.0272(2) 0.08893(17) 0.15154(15) 0.0339(6) Uani 1 1 d .
H19A H 0.0034 0.0986 0.2045 0.051 Uiso 1 1 calc R
H19B H 0.0672 0.0253 0.1454 0.051 Uiso 1 1 calc R
H19C H -0.0518 0.0933 0.1202 0.051 Uiso 1 1 calc R
C20 C 0.2229(3) 0.0794(2) 0.00988(15) 0.0481(8) Uani 1 1 d .
H20A H 0.1796 0.1009 -0.0365 0.072 Uiso 1 1 calc R
H20B H 0.1785 0.0220 0.0291 0.072 Uiso 1 1 calc R
H20C H 0.3151 0.0642 -0.0009 0.072 Uiso 1 1 calc R
C21 C 0.2577(2) 0.25166(15) 0.29056(13) 0.0227(5) Uani 1 1 d .
C22 C 0.1614(2) 0.20873(14) 0.32861(11) 0.0251(5) Uani 1 1 d .
H22 H 0.1278 0.1530 0.3044 0.030 Uiso 1 1 calc R
C23 C 0.0937(2) 0.23161(19) 0.40409(14) 0.0359(6) Uani 1 1 d .
C24 C -0.0077(3) 0.1515(2) 0.41887(19) 0.0651(9) Uani 1 1 d .
H24A H -0.0494 0.1619 0.4680 0.098 Uiso 1 1 calc R
H24B H 0.0366 0.0890 0.4187 0.098 Uiso 1 1 calc R
H24C H -0.0749 0.1526 0.3793 0.098 Uiso 1 1 calc R
C25 C 0.0212(3) 0.3273(2) 0.40298(17) 0.0616(9) Uani 1 1 d .
H25A H 0.0843 0.3795 0.3950 0.092 Uiso 1 1 calc R
H25B H -0.0239 0.3367 0.4512 0.092 Uiso 1 1 calc R
H25C H -0.0434 0.3272 0.3620 0.092 Uiso 1 1 calc R
C26 C 0.1907(3) 0.2298(2) 0.46987(14) 0.0544(8) Uani 1 1 d .
H26A H 0.2572 0.2799 0.4626 0.082 Uiso 1 1 calc R
H26B H 0.2337 0.1668 0.4721 0.082 Uiso 1 1 calc R
H26C H 0.1434 0.2415 0.5171 0.082 Uiso 1 1 calc R
C27 C 0.3224(3) 0.34335(17) 0.31790(16) 0.0430(6) Uani 1 1 d .
H27A H 0.2821 0.3633 0.3656 0.065 Uiso 1 1 calc R
H27B H 0.3104 0.3940 0.2802 0.065 Uiso 1 1 calc R
H27C H 0.4165 0.3320 0.3256 0.065 Uiso 1 1 calc R

loop_
_atom_site_aniso_label
_atom_site_aniso_U_11
_atom_site_aniso_U_22
_atom_site_aniso_U_33
_atom_site_aniso_U_23
_atom_site_aniso_U_13
_atom_site_aniso_U_12
Ti1 0.01424(15) 0.01746(16) 0.01957(17) 0.00178(16) -0.00097(15) -0.00232(15)
Cl1 0.0290(3) 0.0334(3) 0.0610(4) 0.0095(3) 0.0014(3) -0.0145(3)
C1 0.0194(9) 0.0186(9) 0.0374(13) 0.0009(11) -0.0071(10) 0.0043(8)
C2 0.0181(11) 0.0248(10) 0.0315(12) 0.0087(10) 0.0023(10) 0.0067(9)
C3 0.0225(11) 0.0336(12) 0.0250(12) 0.0011(10) -0.0042(9) 0.0118(10)
C4 0.0139(10) 0.0274(11) 0.0403(14) -0.0012(11) -0.0028(10) 0.0045(9)
C5 0.0192(10) 0.0269(11) 0.0275(12) 0.0018(9) 0.0036(10) 0.0063(9)
C6 0.0356(14) 0.0490(16) 0.0366(15) 0.0025(13) 0.0130(12) 0.0105(13)
C7 0.0168(11) 0.0505(16) 0.077(2) -0.0074(14) -0.0092(13) -0.0045(12)
C8 0.0437(16) 0.071(2) 0.0270(14) -0.0059(13) -0.0124(12) 0.0251(15)
C9 0.0302(13) 0.0371(13) 0.0594(19) 0.0291(13) 0.0132(12) 0.0107(11)
C10 0.0356(13) 0.0222(11) 0.0671(19) -0.0062(11) -0.0167(15) 0.0026(11)
C11 0.0279(12) 0.0325(12) 0.0203(11) -0.0013(9) -0.0078(10) 0.0096(10)
C12 0.0177(10) 0.0272(11) 0.0238(11) -0.0002(9) -0.0071(8) 0.0031(8)
C13 0.0232(10) 0.0238(10) 0.0204(11) 0.0009(9) -0.0079(9) 0.0062(9)
C14 0.0360(12) 0.0256(11) 0.0289(12) 0.0082(11) -0.0091(10) 0.0040(11)
C15 0.0333(13) 0.0434(14) 0.0199(12) 0.0118(11) -0.0016(10) 0.0058(12)
C16 0.0528(17) 0.080(2) 0.0365(16) 0.0271(15) 0.0103(13) 0.0078(16)
C17 0.0556(18) 0.0282(13) 0.069(2) 0.0175(14) -0.0111(17) -0.0020(13)
C18 0.0316(12) 0.0428(13) 0.0319(13) -0.0035(12) -0.0089(10) 0.0187(13)
C19 0.0244(12) 0.0318(12) 0.0456(15) -0.0004(11) -0.0125(11) -0.0016(10)
C20 0.0550(17) 0.0578(18) 0.0315(15) -0.0164(13) -0.0131(13) 0.0254(15)
C21 0.0225(11) 0.0232(11) 0.0226(11) -0.0009(9) -0.0050(9) 0.0051(9)
C22 0.0245(9) 0.0272(11) 0.0235(11) -0.0005(9) -0.0032(10) 0.0100(10)
C23 0.0370(14) 0.0434(14) 0.0274(13) 0.0027(11) 0.0061(11) 0.0181(12)
C24 0.0575(19) 0.079(2) 0.058(2) 0.0001(18) 0.0342(17) -0.0018(18)
C25 0.079(2) 0.070(2) 0.0365(16) 0.0063(15) 0.0191(15) 0.0458(19)
C26 0.0609(19) 0.077(2) 0.0248(14) -0.0008(13) 0.0020(13) 0.0225(17)
C27 0.0530(15) 0.0367(12) 0.0393(14) -0.0122(12) 0.0006(15) -0.0118(12)

loop_
_atom_type_symbol
_atom_type_description
_atom_type_scat_dispersion_real
_atom_type_scat_dispersion_imag
_atom_type_scat_source
C C 0.0033 0.0016 'International Tables Vol C Tables 4.2.6.8 and 6.1.1.4'
H H 0.0000 0.0000 'International Tables Vol C Tables 4.2.6.8 and 6.1.1.4'
Cl Cl 0.1484 0.1585 'International Tables Vol C Tables 4.2.6.8 and 6.1.1.4'
Ti Ti 0.2776 0.4457 'International Tables Vol C Tables 4.2.6.8 and 6.1.1.4'

loop_
_geom_angle_atom_site_label_1
_geom_angle_atom_site_label_2
_geom_angle_atom_site_label_3
_geom_angle
C21 Ti1 Cl1 96.43(6)
C21 Ti1 C5 132.11(8)
Cl1 Ti1 C5 90.16(5)
C21 Ti1 C12 95.09(8)
Cl1 Ti1 C12 132.78(6)
C5 Ti1 C12 114.43(7)
C21 Ti1 C15 125.21(8)
Cl1 Ti1 C15 80.33(6)
C5 Ti1 C15 102.68(8)
C12 Ti1 C15 56.05(8)
C21 Ti1 C11 127.97(8)
Cl1 Ti1 C11 111.90(6)
C5 Ti1 C11 91.87(8)
C12 Ti1 C11 34.07(7)
C15 Ti1 C11 33.28(8)
C21 Ti1 C1 117.81(8)
Cl1 Ti1 C1 123.88(5)
C5 Ti1 C1 33.81(7)
C12 Ti1 C1 89.34(7)
C15 Ti1 C1 108.12(9)
C11 Ti1 C1 81.64(8)
C21 Ti1 C2 84.96(8)
Cl1 Ti1 C2 129.38(5)
C5 Ti1 C2 55.91(7)
C12 Ti1 C2 97.15(7)
C15 Ti1 C2 137.93(8)
C11 Ti1 C2 106.11(8)
C1 Ti1 C2 33.19(8)
C21 Ti1 C4 102.94(8)
Cl1 Ti1 C4 75.67(5)
C5 Ti1 C4 33.66(8)
C12 Ti1 C4 144.44(7)
C15 Ti1 C4 128.05(8)
C11 Ti1 C4 125.39(8)
C1 Ti1 C4 55.16(7)
C2 Ti1 C4 55.06(7)
C21 Ti1 C13 74.86(7)
Cl1 Ti1 C13 108.06(6)
C5 Ti1 C13 146.50(8)
C12 Ti1 C13 33.62(7)
C15 Ti1 C13 55.38(8)
C11 Ti1 C13 55.54(7)
C1 Ti1 C13 122.44(7)
C2 Ti1 C13 120.84(7)
C4 Ti1 C13 175.75(8)
C21 Ti1 C14 91.99(8)
Cl1 Ti1 C14 78.34(6)
C5 Ti1 C14 135.63(8)
C12 Ti1 C14 55.61(8)
C15 Ti1 C14 33.44(8)
C11 Ti1 C14 55.25(7)
C1 Ti1 C14 136.88(8)
C2 Ti1 C14 152.28(8)
C4 Ti1 C14 151.22(8)
C13 Ti1 C14 33.02(8)
C21 Ti1 C3 76.57(8)
Cl1 Ti1 C3 97.73(6)
C5 Ti1 C3 55.54(7)
C12 Ti1 C3 129.49(8)
C15 Ti1 C3 158.21(8)
C11 Ti1 C3 136.33(7)
C1 Ti1 C3 54.95(8)
C2 Ti1 C3 33.28(7)
C4 Ti1 C3 32.82(7)
C13 Ti1 C3 143.19(8)
C14 Ti1 C3 167.51(8)
C2 C1 C5 108.18(19)
C2 C1 C10 123.5(2)
C5 C1 C10 125.9(2)
C2 C1 Ti1 73.61(12)
C5 C1 Ti1 71.27(11)
C10 C1 Ti1 134.70(15)
C1 C2 C3 107.78(19)
C1 C2 C9 124.3(2)
C3 C2 C9 126.2(2)
C1 C2 Ti1 73.21(12)
C3 C2 Ti1 74.14(12)
C9 C2 Ti1 130.00(15)
C4 C3 C2 108.08(19)
C4 C3 C8 125.1(2)
C2 C3 C8 125.9(2)
C4 C3 Ti1 72.96(12)
C2 C3 Ti1 72.58(12)
C8 C3 Ti1 128.90(17)
C3 C4 C5 108.43(19)
C3 C4 C7 125.4(2)
C5 C4 C7 125.4(2)
C3 C4 Ti1 74.22(12)
C5 C4 Ti1 70.98(12)
C7 C4 Ti1 128.87(17)
C4 C5 C1 107.4(2)
C4 C5 C6 124.5(2)
C1 C5 C6 127.5(2)
C4 C5 Ti1 75.36(12)
C1 C5 Ti1 74.92(12)
C6 C5 Ti1 122.58(16)
C5 C6 H6A 109.5
C5 C6 H6B 109.5
H6A C6 H6B 109.5
C5 C6 H6C 109.5
H6A C6 H6C 109.5
H6B C6 H6C 109.5
C4 C7 H7A 109.5
C4 C7 H7B 109.5
H7A C7 H7B 109.5
C4 C7 H7C 109.5
H7A C7 H7C 109.5
H7B C7 H7C 109.5
C3 C8 H8A 109.5
C3 C8 H8B 109.5
H8A C8 H8B 109.5
C3 C8 H8C 109.5
H8A C8 H8C 109.5
H8B C8 H8C 109.5
C2 C9 H9A 109.5
C2 C9 H9B 109.5
H9A C9 H9B 109.5
C2 C9 H9C 109.5
H9A C9 H9C 109.5
H9B C9 H9C 109.5
C1 C10 H10A 109.5
C1 C10 H10B 109.5
H10A C10 H10B 109.5
C1 C10 H10C 109.5
H10A C10 H10C 109.5
H10B C10 H10C 109.5
C15 C11 C12 107.83(19)
C15 C11 C20 123.5(2)
C12 C11 C20 126.1(2)
C15 C11 Ti1 73.17(13)
C12 C11 Ti1 71.83(12)
C20 C11 Ti1 134.78(16)
C13 C12 C11 107.53(19)
C13 C12 C19 124.9(2)
C11 C12 C19 126.4(2)
C13 C12 Ti1 75.07(12)
C11 C12 Ti1 74.11(12)
C19 C12 Ti1 126.20(15)
C14 C13 C12 108.1(2)
C14 C13 C18 124.5(2)
C12 C13 C18 125.8(2)
C14 C13 Ti1 73.59(12)
C12 C13 Ti1 71.31(12)
C18 C13 Ti1 132.12(15)
C13 C14 C15 108.2(2)
C13 C14 C17 125.1(2)
C15 C14 C17 126.4(2)
C13 C14 Ti1 73.39(12)
C15 C14 Ti1 72.27(13)
C17 C14 Ti1 125.28(17)
C11 C15 C14 108.2(2)
C11 C15 C16 124.7(2)
C14 C15 C16 126.5(2)
C11 C15 Ti1 73.55(13)
C14 C15 Ti1 74.29(13)
C16 C15 Ti1 124.51(18)
C15 C16 H16A 109.5
C15 C16 H16B 109.5
H16A C16 H16B 109.5
C15 C16 H16C 109.5
H16A C16 H16C 109.5
H16B C16 H16C 109.5
C14 C17 H17A 109.5
C14 C17 H17B 109.5
H17A C17 H17B 109.5
C14 C17 H17C 109.5
H17A C17 H17C 109.5
H17B C17 H17C 109.5
C13 C18 H18A 109.5
C13 C18 H18B 109.5
H18A C18 H18B 109.5
C13 C18 H18C 109.5
H18A C18 H18C 109.5
H18B C18 H18C 109.5
C12 C19 H19A 109.5
C12 C19 H19B 109.5
H19A C19 H19B 109.5
C12 C19 H19C 109.5
H19A C19 H19C 109.5
H19B C19 H19C 109.5
C11 C20 H20A 109.5
C11 C20 H20B 109.5
H20A C20 H20B 109.5
C11 C20 H20C 109.5
H20A C20 H20C 109.5
H20B C20 H20C 109.5
C22 C21 C27 122.3(2)
C22 C21 Ti1 122.75(16)
C27 C21 Ti1 114.92(17)
C21 C22 C23 132.7(2)
C21 C22 H22 113.7
C23 C22 H22 113.7
C25 C23 C26 109.7(2)
C25 C23 C22 112.7(2)
C26 C23 C22 111.88(19)
C25 C23 C24 108.1(2)
C26 C23 C24 106.9(2)
C22 C23 C24 107.3(2)
C23 C24 H24A 109.5
C23 C24 H24B 109.5
H24A C24 H24B 109.5
C23 C24 H24C 109.5
H24A C24 H24C 109.5
H24B C24 H24C 109.5
C23 C25 H25A 109.5
C23 C25 H25B 109.5
H25A C25 H25B 109.5
C23 C25 H25C 109.5
H25A C25 H25C 109.5
H25B C25 H25C 109.5
C23 C26 H26A 109.5
C23 C26 H26B 109.5
H26A C26 H26B 109.5
C23 C26 H26C 109.5
H26A C26 H26C 109.5
H26B C26 H26C 109.5
C21 C27 H27A 109.5
C21 C27 H27B 109.5
H27A C27 H27B 109.5
C21 C27 H27C 109.5
H27A C27 H27C 109.5
H27B C27 H27C 109.5

loop_
_geom_bond_atom_site_label_1
_geom_bond_atom_site_label_2
_geom_bond_distance
Ti1 C21 2.204(2)
Ti1 Cl1 2.3539(6)
Ti1 C5 2.410(2)
Ti1 C12 2.419(2)
Ti1 C15 2.443(2)
Ti1 C11 2.448(2)
Ti1 C1 2.457(2)
Ti1 C2 2.462(2)
Ti1 C4 2.466(2)
Ti1 C13 2.467(2)
Ti1 C14 2.470(2)
Ti1 C3 2.483(2)
C1 C2 1.405(3)
C1 C5 1.416(3)
C1 C10 1.497(3)
C2 C3 1.416(3)
C2 C9 1.498(3)
C3 C4 1.398(3)
C3 C8 1.500(3)
C4 C5 1.413(3)
C4 C7 1.501(3)
C5 C6 1.502(3)
C6 H6A 0.9800
C6 H6B 0.9800
C6 H6C 0.9800
C7 H7A 0.9800
C7 H7B 0.9800
C7 H7C 0.9800
C8 H8A 0.9800
C8 H8B 0.9800
C8 H8C 0.9800
C9 H9A 0.9800
C9 H9B 0.9800
C9 H9C 0.9800
C10 H10A 0.9800
C10 H10B 0.9800
C10 H10C 0.9800
C11 C15 1.401(3)
C11 C12 1.426(3)
C11 C20 1.504(3)
C12 C13 1.414(3)
C12 C19 1.500(3)
C13 C14 1.403(3)
C13 C18 1.502(3)
C14 C15 1.414(3)
C14 C17 1.509(3)
C15 C16 1.505(4)
C16 H16A 0.9800
C16 H16B 0.9800
C16 H16C 0.9800
C17 H17A 0.9800
C17 H17B 0.9800
C17 H17C 0.9800
C18 H18A 0.9800
C18 H18B 0.9800
C18 H18C 0.9800
C19 H19A 0.9800
C19 H19B 0.9800
C19 H19C 0.9800
C20 H20A 0.9800
C20 H20B 0.9800
C20 H20C 0.9800
C21 C22 1.331(3)
C21 C27 1.515(3)
C22 C23 1.540(3)
C22 H22 0.9500
C23 C25 1.522(3)
C23 C26 1.529(4)
C23 C24 1.542(4)
C24 H24A 0.9800
C24 H24B 0.9800
C24 H24C 0.9800
C25 H25A 0.9800
C25 H25B 0.9800
C25 H25C 0.9800
C26 H26A 0.9800
C26 H26B 0.9800
C26 H26C 0.9800
C27 H27A 0.9800
C27 H27B 0.9800
C27 H27C 0.9800

loop_
_geom_torsion_atom_site_label_1
_geom_torsion_atom_site_label_2
_geom_torsion_atom_site_label_3
_geom_torsion_atom_site_label_4
_geom_torsion
C21 Ti1 C1 C2 -8.78(15)
Cl1 Ti1 C1 C2 111.68(12)
C5 Ti1 C1 C2 116.30(18)
C12 Ti1 C1 C2 -104.18(13)
C15 Ti1 C1 C2 -157.92(12)
C11 Ti1 C1 C2 -137.50(13)
C4 Ti1 C1 C2 77.85(14)
C13 Ti1 C1 C2 -97.94(13)
C14 Ti1 C1 C2 -137.16(13)
C3 Ti1 C1 C2 37.53(12)
C21 Ti1 C1 C5 -125.08(14)
Cl1 Ti1 C1 C5 -4.62(16)
C12 Ti1 C1 C5 139.52(14)
C15 Ti1 C1 C5 85.77(14)
C11 Ti1 C1 C5 106.20(14)
C2 Ti1 C1 C5 -116.30(18)
C4 Ti1 C1 C5 -38.45(13)
C13 Ti1 C1 C5 145.75(13)
C14 Ti1 C1 C5 106.54(15)
C3 Ti1 C1 C5 -78.77(14)
C21 Ti1 C1 C10 112.5(3)
Cl1 Ti1 C1 C10 -127.0(2)
C5 Ti1 C1 C10 -122.4(3)
C12 Ti1 C1 C10 17.1(3)
C15 Ti1 C1 C10 -36.6(3)
C11 Ti1 C1 C10 -16.2(3)
C2 Ti1 C1 C10 121.3(3)
C4 Ti1 C1 C10 -160.9(3)
C13 Ti1 C1 C10 23.3(3)
C14 Ti1 C1 C10 -15.9(3)
C3 Ti1 C1 C10 158.8(3)
C5 C1 C2 C3 -3.3(2)
C10 C1 C2 C3 160.2(2)
Ti1 C1 C2 C3 -66.64(14)
C5 C1 C2 C9 -169.3(2)
C10 C1 C2 C9 -5.8(3)
Ti1 C1 C2 C9 127.4(2)
C5 C1 C2 Ti1 63.33(14)
C10 C1 C2 Ti1 -133.2(2)
C21 Ti1 C2 C1 172.21(13)
Cl1 Ti1 C2 C1 -93.60(13)
C5 Ti1 C2 C1 -37.03(12)
C12 Ti1 C2 C1 77.70(13)
C15 Ti1 C2 C1 32.22(17)
C11 Ti1 C2 C1 44.09(13)
C4 Ti1 C2 C1 -78.16(13)
C13 Ti1 C2 C1 103.19(13)
C14 Ti1 C2 C1 87.5(2)
C3 Ti1 C2 C1 -114.66(18)
C21 Ti1 C2 C3 -73.12(13)
Cl1 Ti1 C2 C3 21.07(15)
C5 Ti1 C2 C3 77.63(14)
C12 Ti1 C2 C3 -167.64(13)
C15 Ti1 C2 C3 146.88(13)
C11 Ti1 C2 C3 158.75(13)
C1 Ti1 C2 C3 114.66(18)
C4 Ti1 C2 C3 36.51(12)
C13 Ti1 C2 C3 -142.14(13)
C14 Ti1 C2 C3 -157.79(16)
C21 Ti1 C2 C9 51.2(2)
Cl1 Ti1 C2 C9 145.3(2)
C5 Ti1 C2 C9 -158.1(3)
C12 Ti1 C2 C9 -43.4(2)
C15 Ti1 C2 C9 -88.8(3)
C11 Ti1 C2 C9 -77.0(2)
C1 Ti1 C2 C9 -121.1(3)
C4 Ti1 C2 C9 160.8(3)
C13 Ti1 C2 C9 -17.9(3)
C14 Ti1 C2 C9 -33.5(3)
C3 Ti1 C2 C9 124.3(3)
C1 C2 C3 C4 1.2(2)
C9 C2 C3 C4 166.9(2)
Ti1 C2 C3 C4 -64.81(15)
C1 C2 C3 C8 -168.2(2)
C9 C2 C3 C8 -2.5(4)
Ti1 C2 C3 C8 125.8(2)
C1 C2 C3 Ti1 66.02(14)
C9 C2 C3 Ti1 -128.3(2)
C21 Ti1 C3 C4 -142.65(15)
Cl1 Ti1 C3 C4 -47.84(13)
C5 Ti1 C3 C4 37.01(13)
C12 Ti1 C3 C4 131.86(14)
C15 Ti1 C3 C4 35.4(3)
C11 Ti1 C3 C4 85.59(16)
C1 Ti1 C3 C4 78.46(14)
C2 Ti1 C3 C4 115.88(19)
C13 Ti1 C3 C4 177.44(13)
C14 Ti1 C3 C4 -118.5(4)
C21 Ti1 C3 C2 101.48(14)
Cl1 Ti1 C3 C2 -163.72(12)
C5 Ti1 C3 C2 -78.86(14)
C12 Ti1 C3 C2 15.98(17)
C15 Ti1 C3 C2 -80.4(3)
C11 Ti1 C3 C2 -30.28(18)
C1 Ti1 C3 C2 -37.42(12)
C4 Ti1 C3 C2 -115.88(19)
C13 Ti1 C3 C2 61.57(18)
C14 Ti1 C3 C2 125.6(3)
C21 Ti1 C3 C8 -21.0(2)
Cl1 Ti1 C3 C8 73.8(2)
C5 Ti1 C3 C8 158.7(3)
C12 Ti1 C3 C8 -106.5(2)
C15 Ti1 C3 C8 157.1(2)
C11 Ti1 C3 C8 -152.7(2)
C1 Ti1 C3 C8 -159.9(3)
C2 Ti1 C3 C8 -122.4(3)
C4 Ti1 C3 C8 121.7(3)
C13 Ti1 C3 C8 -60.9(3)
C14 Ti1 C3 C8 3.1(5)
C2 C3 C4 C5 1.4(2)
C8 C3 C4 C5 170.8(2)
Ti1 C3 C4 C5 -63.19(15)
C2 C3 C4 C7 -168.6(2)
C8 C3 C4 C7 0.8(4)
Ti1 C3 C4 C7 126.8(2)
C2 C3 C4 Ti1 64.56(15)
C8 C3 C4 Ti1 -126.0(2)
C21 Ti1 C4 C3 37.26(15)
Cl1 Ti1 C4 C3 130.70(14)
C5 Ti1 C4 C3 -116.41(19)
C12 Ti1 C4 C3 -81.29(19)
C15 Ti1 C4 C3 -164.13(14)
C11 Ti1 C4 C3 -122.39(14)
C1 Ti1 C4 C3 -77.78(15)
C2 Ti1 C4 C3 -37.04(13)
C14 Ti1 C4 C3 156.76(16)
C21 Ti1 C4 C5 153.68(13)
Cl1 Ti1 C4 C5 -112.88(13)
C12 Ti1 C4 C5 35.1(2)
C15 Ti1 C4 C5 -47.72(16)
C11 Ti1 C4 C5 -5.98(16)
C1 Ti1 C4 C5 38.63(13)
C2 Ti1 C4 C5 79.38(14)
C14 Ti1 C4 C5 -86.8(2)
C3 Ti1 C4 C5 116.41(19)
C21 Ti1 C4 C7 -85.7(2)
Cl1 Ti1 C4 C7 7.7(2)
C5 Ti1 C4 C7 120.6(3)
C12 Ti1 C4 C7 155.7(2)
C15 Ti1 C4 C7 72.9(3)
C11 Ti1 C4 C7 114.6(2)
C1 Ti1 C4 C7 159.2(3)
C2 Ti1 C4 C7 -160.0(3)
C14 Ti1 C4 C7 33.8(3)
C3 Ti1 C4 C7 -123.0(3)
C3 C4 C5 C1 -3.4(2)
C7 C4 C5 C1 166.6(2)
Ti1 C4 C5 C1 -68.69(14)
C3 C4 C5 C6 -175.0(2)
C7 C4 C5 C6 -5.0(4)
Ti1 C4 C5 C6 119.7(2)
C3 C4 C5 Ti1 65.29(15)
C7 C4 C5 Ti1 -124.7(2)
C2 C1 C5 C4 4.1(2)
C10 C1 C5 C4 -158.8(2)
Ti1 C1 C5 C4 68.99(15)
C2 C1 C5 C6 175.4(2)
C10 C1 C5 C6 12.4(4)
Ti1 C1 C5 C6 -119.8(2)
C2 C1 C5 Ti1 -64.85(14)
C10 C1 C5 Ti1 132.2(2)
C21 Ti1 C5 C4 -35.63(17)
Cl1 Ti1 C5 C4 63.21(13)
C12 Ti1 C5 C4 -158.44(13)
C15 Ti1 C5 C4 143.33(13)
C11 Ti1 C5 C4 175.13(13)
C1 Ti1 C5 C4 -112.96(19)
C2 Ti1 C5 C4 -76.62(14)
C13 Ti1 C5 C4 -172.32(14)
C14 Ti1 C5 C4 136.58(14)
C3 Ti1 C5 C4 -36.07(13)
C21 Ti1 C5 C1 77.33(16)
Cl1 Ti1 C5 C1 176.16(13)
C12 Ti1 C5 C1 -45.48(15)
C15 Ti1 C5 C1 -103.71(14)
C11 Ti1 C5 C1 -71.91(14)
C2 Ti1 C5 C1 36.33(13)
C4 Ti1 C5 C1 112.96(19)
C13 Ti1 C5 C1 -59.4(2)
C14 Ti1 C5 C1 -110.46(15)
C3 Ti1 C5 C1 76.89(14)
C21 Ti1 C5 C6 -157.48(18)
Cl1 Ti1 C5 C6 -58.65(19)
C12 Ti1 C5 C6 79.7(2)
C15 Ti1 C5 C6 21.5(2)
C11 Ti1 C5 C6 53.3(2)
C1 Ti1 C5 C6 125.2(3)
C2 Ti1 C5 C6 161.5(2)
C4 Ti1 C5 C6 -121.9(3)
C13 Ti1 C5 C6 65.8(2)
C14 Ti1 C5 C6 14.7(2)
C3 Ti1 C5 C6 -157.9(2)
C21 Ti1 C11 C15 98.27(15)
Cl1 Ti1 C11 C15 -19.57(14)
C5 Ti1 C11 C15 -110.50(14)
C12 Ti1 C11 C15 115.85(18)
C1 Ti1 C11 C15 -142.82(14)
C2 Ti1 C11 C15 -165.46(13)
C4 Ti1 C11 C15 -107.19(14)
C13 Ti1 C11 C15 77.86(14)
C14 Ti1 C11 C15 37.46(13)
C3 Ti1 C11 C15 -148.71(14)
C21 Ti1 C11 C12 -17.58(16)
Cl1 Ti1 C11 C12 -135.42(11)
C5 Ti1 C11 C12 133.65(13)
C15 Ti1 C11 C12 -115.85(18)
C1 Ti1 C11 C12 101.34(13)
C2 Ti1 C11 C12 78.70(13)
C4 Ti1 C11 C12 136.96(12)
C13 Ti1 C11 C12 -37.98(12)
C14 Ti1 C11 C12 -78.38(14)
C3 Ti1 C11 C12 95.44(15)
C21 Ti1 C11 C20 -140.9(3)
Cl1 Ti1 C11 C20 101.3(3)
C5 Ti1 C11 C20 10.4(3)
C12 Ti1 C11 C20 -123.3(3)
C15 Ti1 C11 C20 120.9(3)
C1 Ti1 C11 C20 -22.0(3)
C2 Ti1 C11 C20 -44.6(3)
C4 Ti1 C11 C20 13.7(3)
C13 Ti1 C11 C20 -161.3(3)
C14 Ti1 C11 C20 158.3(3)
C3 Ti1 C11 C20 -27.8(3)
C15 C11 C12 C13 3.4(2)
C20 C11 C12 C13 -159.1(2)
Ti1 C11 C12 C13 68.23(15)
C15 C11 C12 C19 171.6(2)
C20 C11 C12 C19 9.1(3)
Ti1 C11 C12 C19 -123.6(2)
C15 C11 C12 Ti1 -64.81(15)
C20 C11 C12 Ti1 132.7(2)
C21 Ti1 C12 C13 52.59(14)
Cl1 Ti1 C12 C13 -51.04(15)
C5 Ti1 C12 C13 -166.16(13)
C15 Ti1 C12 C13 -77.03(14)
C11 Ti1 C12 C13 -113.58(18)
C1 Ti1 C12 C13 170.46(14)
C2 Ti1 C12 C13 138.13(13)
C4 Ti1 C12 C13 173.34(14)
C14 Ti1 C12 C13 -36.33(13)
C3 Ti1 C12 C13 129.37(13)
C21 Ti1 C12 C11 166.17(13)
Cl1 Ti1 C12 C11 62.54(14)
C5 Ti1 C12 C11 -52.58(14)
C15 Ti1 C12 C11 36.54(13)
C1 Ti1 C12 C11 -75.96(13)
C2 Ti1 C12 C11 -108.29(13)
C4 Ti1 C12 C11 -73.09(18)
C13 Ti1 C12 C11 113.58(18)
C14 Ti1 C12 C11 77.24(14)
C3 Ti1 C12 C11 -117.05(13)
C21 Ti1 C12 C19 -69.98(19)
Cl1 Ti1 C12 C19 -173.61(15)
C5 Ti1 C12 C19 71.3(2)
C15 Ti1 C12 C19 160.4(2)
C11 Ti1 C12 C19 123.9(2)
C1 Ti1 C12 C19 47.9(2)
C2 Ti1 C12 C19 15.6(2)
C4 Ti1 C12 C19 50.8(3)
C13 Ti1 C12 C19 -122.6(2)
C14 Ti1 C12 C19 -158.9(2)
C3 Ti1 C12 C19 6.8(2)
C11 C12 C13 C14 -2.7(2)
C19 C12 C13 C14 -171.1(2)
Ti1 C12 C13 C14 64.88(15)
C11 C12 C13 C18 163.4(2)
C19 C12 C13 C18 -5.0(3)
Ti1 C12 C13 C18 -129.0(2)
C11 C12 C13 Ti1 -67.58(14)
C19 C12 C13 Ti1 124.0(2)
C21 Ti1 C13 C14 118.83(15)
Cl1 Ti1 C13 C14 26.89(14)
C5 Ti1 C13 C14 -92.98(18)
C12 Ti1 C13 C14 -116.22(19)
C15 Ti1 C13 C14 -37.02(14)
C11 Ti1 C13 C14 -77.71(15)
C1 Ti1 C13 C14 -127.54(14)
C2 Ti1 C13 C14 -166.69(13)
C3 Ti1 C13 C14 159.11(14)
C21 Ti1 C13 C12 -124.95(14)
Cl1 Ti1 C13 C12 143.11(12)
C5 Ti1 C13 C12 23.2(2)
C15 Ti1 C13 C12 79.20(14)
C11 Ti1 C13 C12 38.51(13)
C1 Ti1 C13 C12 -11.32(16)
C2 Ti1 C13 C12 -50.47(15)
C14 Ti1 C13 C12 116.22(19)
C3 Ti1 C13 C12 -84.67(17)
C21 Ti1 C13 C18 -3.1(2)
Cl1 Ti1 C13 C18 -95.0(2)
C5 Ti1 C13 C18 145.1(2)
C12 Ti1 C13 C18 121.8(3)
C15 Ti1 C13 C18 -159.0(2)
C11 Ti1 C13 C18 160.4(2)
C1 Ti1 C13 C18 110.5(2)
C2 Ti1 C13 C18 71.4(2)
C14 Ti1 C13 C18 -121.9(3)
C3 Ti1 C13 C18 37.2(3)
C12 C13 C14 C15 1.0(2)
C18 C13 C14 C15 -165.4(2)
Ti1 C13 C14 C15 64.36(16)
C12 C13 C14 C17 174.8(2)
C18 C13 C14 C17 8.4(4)
Ti1 C13 C14 C17 -121.8(2)
C12 C13 C14 Ti1 -63.40(15)
C18 C13 C14 Ti1 130.2(2)
C21 Ti1 C14 C13 -57.80(14)
Cl1 Ti1 C14 C13 -153.95(14)
C5 Ti1 C14 C13 127.98(14)
C12 Ti1 C14 C13 37.01(13)
C15 Ti1 C14 C13 116.0(2)
C11 Ti1 C14 C13 78.69(15)
C1 Ti1 C14 C13 78.28(17)
C2 Ti1 C14 C13 25.1(2)
C4 Ti1 C14 C13 -179.72(15)
C3 Ti1 C14 C13 -81.2(4)
C21 Ti1 C14 C15 -173.76(14)
Cl1 Ti1 C14 C15 90.08(14)
C5 Ti1 C14 C15 12.02(19)
C12 Ti1 C14 C15 -78.96(15)
C11 Ti1 C14 C15 -37.28(13)
C1 Ti1 C14 C15 -37.7(2)
C2 Ti1 C14 C15 -90.8(2)
C4 Ti1 C14 C15 64.3(2)
C13 Ti1 C14 C15 -116.0(2)
C3 Ti1 C14 C15 162.8(3)
C21 Ti1 C14 C17 63.8(2)
Cl1 Ti1 C14 C17 -32.4(2)
C5 Ti1 C14 C17 -110.5(2)
C12 Ti1 C14 C17 158.6(3)
C15 Ti1 C14 C17 -122.5(3)
C11 Ti1 C14 C17 -159.8(3)
C1 Ti1 C14 C17 -160.2(2)
C2 Ti1 C14 C17 146.7(2)
C4 Ti1 C14 C17 -58.2(3)
C13 Ti1 C14 C17 121.6(3)
C3 Ti1 C14 C17 40.3(5)
C12 C11 C15 C14 -2.9(2)
C20 C11 C15 C14 160.2(2)
Ti1 C11 C15 C14 -66.77(16)
C12 C11 C15 C16 -175.1(2)
C20 C11 C15 C16 -12.1(4)
Ti1 C11 C15 C16 120.9(2)
C12 C11 C15 Ti1 63.92(14)
C20 C11 C15 Ti1 -133.0(2)
C13 C14 C15 C11 1.2(3)
C17 C14 C15 C11 -172.6(2)
Ti1 C14 C15 C11 66.28(16)
C13 C14 C15 C16 173.3(2)
C17 C14 C15 C16 -0.4(4)
Ti1 C14 C15 C16 -121.6(3)
C13 C14 C15 Ti1 -65.09(15)
C17 C14 C15 Ti1 121.2(2)
C21 Ti1 C15 C11 -107.29(14)
Cl1 Ti1 C15 C11 161.62(13)
C5 Ti1 C15 C11 73.65(14)
C12 Ti1 C15 C11 -37.43(12)
C1 Ti1 C15 C11 38.98(14)
C2 Ti1 C15 C11 21.10(18)
C4 Ti1 C15 C11 98.50(14)
C13 Ti1 C15 C11 -78.39(14)
C14 Ti1 C15 C11 -114.93(19)
C3 Ti1 C15 C11 75.0(3)
C21 Ti1 C15 C14 7.64(17)
Cl1 Ti1 C15 C14 -83.44(14)
C5 Ti1 C15 C14 -171.42(14)
C12 Ti1 C15 C14 77.51(15)
C11 Ti1 C15 C14 114.93(19)
C1 Ti1 C15 C14 153.92(14)
C2 Ti1 C15 C14 136.04(14)
C4 Ti1 C15 C14 -146.57(14)
C13 Ti1 C15 C14 36.54(13)
C3 Ti1 C15 C14 -170.1(2)
C21 Ti1 C15 C16 131.5(2)
Cl1 Ti1 C15 C16 40.4(2)
C5 Ti1 C15 C16 -47.6(3)
C12 Ti1 C15 C16 -158.6(3)
C11 Ti1 C15 C16 -121.2(3)
C1 Ti1 C15 C16 -82.2(2)
C2 Ti1 C15 C16 -100.1(3)
C4 Ti1 C15 C16 -22.7(3)
C13 Ti1 C15 C16 160.4(3)
C14 Ti1 C15 C16 123.9(3)
C3 Ti1 C15 C16 -46.2(4)
Cl1 Ti1 C21 C22 -179.20(17)
C5 Ti1 C21 C22 -83.1(2)
C12 Ti1 C21 C22 46.67(18)
C15 Ti1 C21 C22 98.11(18)
C11 Ti1 C21 C22 56.5(2)
C1 Ti1 C21 C22 -45.3(2)
C2 Ti1 C21 C22 -50.08(18)
C4 Ti1 C21 C22 -102.47(18)
C13 Ti1 C21 C22 73.78(18)
C14 Ti1 C21 C22 102.31(18)
C3 Ti1 C21 C22 -82.75(18)
Cl1 Ti1 C21 C27 0.20(17)
C5 Ti1 C21 C27 96.27(18)
C12 Ti1 C21 C27 -133.93(16)
C15 Ti1 C21 C27 -82.49(18)
C11 Ti1 C21 C27 -124.15(17)
C1 Ti1 C21 C27 134.13(16)
C2 Ti1 C21 C27 129.32(17)
C4 Ti1 C21 C27 76.92(17)
C13 Ti1 C21 C27 -106.83(17)
C14 Ti1 C21 C27 -78.29(17)
C3 Ti1 C21 C27 96.64(17)
C27 C21 C22 C23 -1.8(4)
Ti1 C21 C22 C23 177.51(17)
C21 C22 C23 C25 63.3(3)
C21 C22 C23 C26 -60.8(3)
C21 C22 C23 C24 -177.8(2)
